data_1000161
loop_
_publ_author_name
'Jacoboni, C'
'de Pape, R'
'Poulain, M'
'le Marouille, J Y'
'Grandjean, D'

_publ_section_title 'La structure cristalline de  Rb~2~ Cr F~5~'
_journal_coden_ASTM ACBCAR
_journal_name_full 'Acta Crystallographica B (24,1968-38,1982)'
_journal_page_first 2688
_journal_page_last 2691
_journal_paper_doi 10.1107/S0567740874007813
_journal_volume 30
_journal_year 1974
_chemical_formula_structural 'Rb2 Cr F5'
_chemical_formula_sum 'Cr F5 Rb2'
_chemical_name_systematic 'Rubidium pentafluorochromate(III)'
_space_group_IT_number 62
_symmetry_cell_setting orthorhombic
_symmetry_Int_Tables_number 62
_symmetry_space_group_name_Hall '-P 2ac 2n'
_symmetry_space_group_name_H-M 'P n m a'
_cell_angle_alpha 90
_cell_angle_beta 90
_cell_angle_gamma 90
_cell_formula_units_Z 4
_cell_length_a 7.515(5)
_cell_length_b 5.724(5)
_cell_length_c 11.985(6)
_cell_volume 515.5
_exptl_crystal_density_meas 4.13
_refine_ls_R_factor_all 0.064
_cod_database_code 1000161

loop_
_symmetry_equiv_pos_as_xyz
x,y,z
1/2+x,1/2-y,1/2-z
-x,1/2+y,-z
1/2-x,-y,1/2+z
-x,-y,-z
1/2-x,1/2+y,1/2+z
x,1/2-y,z
1/2+x,y,1/2-z

loop_
_atom_site_label
_atom_site_type_symbol
_atom_site_symmetry_multiplicity
_atom_site_Wyckoff_symbol
_atom_site_fract_x
_atom_site_fract_y
_atom_site_fract_z
_atom_site_occupancy
_atom_site_attached_hydrogens
_atom_site_calc_flag
Rb1 Rb1+ 4 c 0.1463(2) 0.25 0.4148(1) 1. 0 d
Rb2 Rb1+ 4 c 0.4922(2) 0.25 0.7278(1) 1. 0 d
Cr1 Cr3+ 4 c 0.6558(3) 0.25 0.4385(1) 1. 0 d
F1 F1- 4 a 0. 0. 0. 1. 0 d
F2 F1- 4 c 0.5129(10) 0.25 0.3116(1) 1. 0 d
F3 F1- 4 c 0.7811(10) 0.25 0.5765(6) 1. 0 d
F4 F1- 8 d 0.7994(6) 0.0147(9) 0.3825(4) 1. 0 d

loop_
_atom_type_symbol
_atom_type_oxidation_number
Rb1+ 1.000
Cr3+ 3.000
F1- -1.000
